data_7047714
loop_
_publ_author_name
'Brustolin, L.'
'Nardon, C.'
'Pettenuzzo, N.'
'Zuin Fantoni, N.'
'Quarta, S.'
'Chiara, F.'
'Gambalunga, A.'
'Trevisan, A.'
'Marchi\`o, L'
'Pontisso, P.'
'Fregona, D.'

_publ_section_title
;
 Synthesis, chemical characterization and cancer cell growth-inhibitory
 activities of Cu(ii) and Ru(iii) aliphatic and aromatic dithiocarbamato
 complexes.
;
_journal_issue 43
_journal_name_full 'Dalton transactions (Cambridge, England : 2003)'
_journal_page_first 15477
_journal_page_last 15486
_journal_paper_doi 10.1039/c8dt02965b
_journal_volume 47
_journal_year 2018
_chemical_absolute_configuration ad
_chemical_formula_moiety 'C20 H32 Cu N2 O4 S4'
_chemical_formula_sum 'C20 H32 Cu N2 O4 S4'
_chemical_formula_weight 556.25
_space_group_crystal_system monoclinic
_space_group_IT_number 5
_space_group_name_Hall 'C 2y'
_space_group_name_H-M_alt 'C 1 2 1'
_symmetry_space_group_name_Hall 'C 2y'
_symmetry_space_group_name_H-M 'C 1 2 1'
_atom_sites_solution_hydrogens geom
_atom_sites_solution_primary dual
_audit_creation_date 2018-09-17
_audit_creation_method
;
Olex2 1.2
(compiled 2018.05.29 svn.r3508 for OlexSys, GUI svn.r5506)
;
_audit_update_record
;
2018-09-17 deposited with the CCDC.
2018-10-02 downloaded from the CCDC.
;
_cell_angle_alpha 90
_cell_angle_beta 119.506(3)
_cell_angle_gamma 90
_cell_formula_units_Z 4
_cell_length_a 27.5162(19)
_cell_length_b 6.7012(5)
_cell_length_c 17.4790(13)
_cell_measurement_reflns_used 9931
_cell_measurement_temperature 250
_cell_measurement_theta_max 25.300
_cell_measurement_theta_min 2.361
_cell_volume 2805.0(4)
_computing_cell_refinement 'SAINT V8.38A (?, 2016)'
_computing_data_reduction 'SAINT V8.38A (?, 2016)'
_computing_molecular_graphics 'Olex2 (Dolomanov et al., 2009)'
_computing_publication_material 'Olex2 (Dolomanov et al., 2009)'
_computing_structure_refinement 'ShelXL (Sheldrick, 2015)'
_computing_structure_solution 'ShelXT (Sheldrick, 2015)'
_diffrn_ambient_temperature 250
_diffrn_measured_fraction_theta_full 0.997
_diffrn_measured_fraction_theta_max 0.996
_diffrn_measurement_device_type 'Bruker D8 Venture PhotonII'
_diffrn_measurement_method 'omega and phi scan'
_diffrn_radiation_type MoK\a
_diffrn_radiation_wavelength 0.71073
_diffrn_reflns_av_R_equivalents 0.0443
_diffrn_reflns_av_unetI/netI 0.0291
_diffrn_reflns_Laue_measured_fraction_full 0.997
_diffrn_reflns_Laue_measured_fraction_max 0.996
_diffrn_reflns_limit_h_max 33
_diffrn_reflns_limit_h_min -33
_diffrn_reflns_limit_k_max 8
_diffrn_reflns_limit_k_min -8
_diffrn_reflns_limit_l_max 21
_diffrn_reflns_limit_l_min -21
_diffrn_reflns_number 36929
_diffrn_reflns_point_group_measured_fraction_full 0.998
_diffrn_reflns_point_group_measured_fraction_max 0.996
_diffrn_reflns_theta_full 25.242
_diffrn_reflns_theta_max 25.698
_diffrn_reflns_theta_min 2.980
_diffrn_source 'microfocus tube'
_exptl_absorpt_coefficient_mu 1.102
_exptl_absorpt_correction_T_max 0.7453
_exptl_absorpt_correction_T_min 0.6838
_exptl_absorpt_correction_type multi-scan
_exptl_absorpt_process_details
;
SADABS-2016/2 (Bruker,2016/2) was used for absorption correction.
wR2(int) was 0.1191 before and 0.0644 after correction.
The Ratio of minimum to maximum transmission is 0.9175.
The \l/2 correction factor is Not present.
;
_exptl_crystal_colour 'clear dark orange'
_exptl_crystal_colour_lustre clear
_exptl_crystal_colour_modifier dark
_exptl_crystal_colour_primary orange
_exptl_crystal_density_diffrn 1.317
_exptl_crystal_description needle
_exptl_crystal_F_000 1164
_exptl_crystal_size_max 0.23
_exptl_crystal_size_mid 0.04
_exptl_crystal_size_min 0.04
_refine_diff_density_max 0.220
_refine_diff_density_min -0.175
_refine_diff_density_rms 0.041
_refine_ls_abs_structure_details
;
 Flack x determined using 1853 quotients [(I+)-(I-)]/[(I+)+(I-)]
 (Parsons, Flack and Wagner, Acta Cryst. B69 (2013) 249-259).
;
_refine_ls_abs_structure_Flack 0.031(6)
_refine_ls_extinction_method none
_refine_ls_goodness_of_fit_ref 1.068
_refine_ls_hydrogen_treatment constr
_refine_ls_matrix_type full
_refine_ls_number_parameters 286
_refine_ls_number_reflns 5315
_refine_ls_number_restraints 1
_refine_ls_restrained_S_all 1.068
_refine_ls_R_factor_all 0.0423
_refine_ls_R_factor_gt 0.0352
_refine_ls_shift/su_max 0.001
_refine_ls_shift/su_mean 0.000
_refine_ls_structure_factor_coef Fsqd
_refine_ls_weighting_details 'w=1/[\s^2^(Fo^2^)+(0.0600P)^2^] where P=(Fo^2^+2Fc^2^)/3'
_refine_ls_weighting_scheme calc
_refine_ls_wR_factor_gt 0.0952
_refine_ls_wR_factor_ref 0.0995
_reflns_Friedel_coverage 0.832
_reflns_Friedel_fraction_full 0.999
_reflns_Friedel_fraction_max 0.995
_reflns_number_gt 4613
_reflns_number_total 5315
_reflns_threshold_expression 'I > 2\s(I)'
_cod_data_source_file c8dt02965b2.cif
_cod_data_source_block culn11freg_0m
_cod_depositor_comments 'Adding full bibliography for 7047713--7047714.cif.'
_cod_database_code 7047714
_shelx_shelxl_version_number 2014/7
_shelx_space_group_comment
;
The symmetry employed for this shelxl refinement is uniquely defined
by the following loop, which should always be used as a source of
symmetry information in preference to the above space-group names.
They are only intended as comments.
;
_shelx_estimated_absorpt_t_max 0.957
_shelx_estimated_absorpt_t_min 0.786
_olex2_refinement_description
;
1. Fixed Uiso
 At 1.2 times of:
  All C(H) groups, All C(H,H) groups
 At 1.5 times of:
  All C(H,H,H) groups
2.a Ternary CH refined with riding coordinates:
 C22(H22), C21(H21)
2.b Secondary CH2 refined with riding coordinates:
 C51(H51a,H51b), C52(H52a,H52b), C41(H41a,H41b), C32(H32a,H32b), C31(H31a,
 H31b), C42(H42a,H42b)
2.c Idealised Me refined as rotating group:
 C82(H82a,H82b,H82c), C102(H10a,H10b,H10c), C91(H91a,H91b,H91c), C81(H81a,H81b,
 H81c), C101(H10d,H10e,H10f), C92(H92a,H92b,H92c)
;
_olex2_exptl_crystal_mounting_method cryoloop
_olex2_submission_special_instructions 'No special instructions were received'

loop_
_space_group_symop_operation_xyz
'x, y, z'
'-x, y, -z'
'x+1/2, y+1/2, z'
'-x+1/2, y+1/2, -z'

loop_
_atom_site_label
_atom_site_type_symbol
_atom_site_fract_x
_atom_site_fract_y
_atom_site_fract_z
_atom_site_U_iso_or_equiv
_atom_site_adp_type
_atom_site_occupancy
_atom_site_site_symmetry_order
_atom_site_calc_flag
_atom_site_refinement_flags_posn
Cu Cu 0.34762(2) 0.48353(8) 0.84480(4) 0.05795(18) Uani 1 1 d .
S12 S 0.27134(5) 0.28444(18) 0.76784(8) 0.0579(3) Uani 1 1 d .
S21 S 0.42519(6) 0.6790(2) 0.91881(8) 0.0719(4) Uani 1 1 d .
S11 S 0.33151(5) 0.7331(2) 0.74422(9) 0.0662(3) Uani 1 1 d .
S22 S 0.36206(5) 0.2348(2) 0.94555(9) 0.0708(4) Uani 1 1 d .
O22 O 0.12490(13) 0.0363(6) 0.7341(2) 0.0773(10) Uani 1 1 d .
O12 O 0.18266(14) 0.2024(6) 0.8579(2) 0.0762(10) Uani 1 1 d .
O11 O 0.35739(15) 1.0588(7) 0.5822(2) 0.0838(12) Uani 1 1 d .
O21 O 0.43100(15) 0.8623(7) 0.6676(2) 0.0869(13) Uani 1 1 d .
N11 N 0.42003(15) 0.9704(8) 0.8126(2) 0.0619(10) Uani 1 1 d .
N12 N 0.27321(14) -0.0057(7) 0.8733(2) 0.0521(8) Uani 1 1 d .
C62 C 0.17413(18) 0.0773(7) 0.8042(3) 0.0534(10) Uani 1 1 d .
C11 C 0.39518(19) 0.8163(8) 0.8236(3) 0.0561(11) Uani 1 1 d .
C12 C 0.29846(18) 0.1505(7) 0.8633(3) 0.0520(10) Uani 1 1 d .
C51 C 0.4744(2) 1.0496(10) 0.8808(3) 0.0842(19) Uani 1 1 d .
H51A H 0.5028 0.9445 0.9039 0.101 Uiso 1 1 calc R
H51B H 0.4713 1.1090 0.9295 0.101 Uiso 1 1 calc R
C61 C 0.39716(17) 0.9862(9) 0.6586(3) 0.0614(11) Uani 1 1 d .
C52 C 0.2966(2) -0.1355(8) 0.9515(3) 0.0648(13) Uani 1 1 d .
H52A H 0.3076 -0.0583 1.0052 0.078 Uiso 1 1 calc R
H52B H 0.3289 -0.2107 0.9578 0.078 Uiso 1 1 calc R
C22 C 0.21705(18) -0.0658(7) 0.8060(3) 0.0591(12) Uani 1 1 d .
H22 H 0.2147 -0.0703 0.7477 0.071 Uiso 1 1 calc R
C21 C 0.3954(2) 1.0930(8) 0.7324(3) 0.0590(12) Uani 1 1 d .
H21 H 0.3567 1.1317 0.7154 0.071 Uiso 1 1 calc R
C72 C 0.0729(2) 0.1375(10) 0.7209(4) 0.0824(16) Uani 1 1 d .
C41 C 0.4880(3) 1.2051(12) 0.8323(4) 0.094(2) Uani 1 1 d .
H41A H 0.5089 1.3155 0.8717 0.113 Uiso 1 1 calc R
H41B H 0.5107 1.1474 0.8087 0.113 Uiso 1 1 calc R
C32 C 0.2106(3) -0.2758(8) 0.8342(4) 0.0830(17) Uani 1 1 d .
H32A H 0.1718 -0.3020 0.8187 0.100 Uiso 1 1 calc R
H32B H 0.2227 -0.3772 0.8068 0.100 Uiso 1 1 calc R
C31 C 0.4335(2) 1.2767(9) 0.7597(4) 0.0791(16) Uani 1 1 d .
H31A H 0.4376 1.3263 0.7104 0.095 Uiso 1 1 calc R
H31B H 0.4184 1.3839 0.7800 0.095 Uiso 1 1 calc R
C42 C 0.2476(3) -0.2734(9) 0.9311(4) 0.0862(17) Uani 1 1 d .
H42A H 0.2611 -0.4084 0.9526 0.103 Uiso 1 1 calc R
H42B H 0.2271 -0.2246 0.9599 0.103 Uiso 1 1 calc R
C82 C 0.0650(3) 0.0993(14) 0.7979(6) 0.136(3) Uani 1 1 d .
H82A H 0.0714 -0.0409 0.8135 0.203 Uiso 1 1 calc GR
H82B H 0.0271 0.1344 0.7830 0.203 Uiso 1 1 calc GR
H82C H 0.0912 0.1795 0.8473 0.203 Uiso 1 1 calc GR
C71 C 0.3538(4) 1.0012(15) 0.4965(4) 0.121(3) Uani 1 1 d .
C102 C 0.0749(3) 0.3519(11) 0.7055(6) 0.109(3) Uani 1 1 d .
H10A H 0.1022 0.4156 0.7596 0.164 Uiso 1 1 calc GR
H10B H 0.0384 0.4103 0.6863 0.164 Uiso 1 1 calc GR
H10C H 0.0853 0.3716 0.6605 0.164 Uiso 1 1 calc GR
C91 C 0.3447(5) 0.7846(18) 0.4834(6) 0.204(7) Uani 1 1 d .
H91A H 0.3796 0.7151 0.5195 0.305 Uiso 1 1 calc GR
H91B H 0.3310 0.7527 0.4220 0.305 Uiso 1 1 calc GR
H91C H 0.3174 0.7433 0.5001 0.305 Uiso 1 1 calc GR
C81 C 0.3038(5) 1.1231(18) 0.4354(5) 0.182(5) Uani 1 1 d .
H81A H 0.2707 1.0677 0.4336 0.273 Uiso 1 1 calc GR
H81B H 0.2995 1.1207 0.3769 0.273 Uiso 1 1 calc GR
H81C H 0.3089 1.2597 0.4564 0.273 Uiso 1 1 calc GR
C101 C 0.4074(6) 1.079(2) 0.4991(6) 0.175(5) Uani 1 1 d .
H10D H 0.4114 1.2202 0.5123 0.263 Uiso 1 1 calc GR
H10E H 0.4049 1.0566 0.4425 0.263 Uiso 1 1 calc GR
H10F H 0.4394 1.0077 0.5443 0.263 Uiso 1 1 calc GR
C92 C 0.0295(3) 0.0302(19) 0.6403(7) 0.193(6) Uani 1 1 d .
H92A H 0.0380 0.0451 0.5930 0.289 Uiso 1 1 calc GR
H92B H -0.0070 0.0868 0.6224 0.289 Uiso 1 1 calc GR
H92C H 0.0294 -0.1103 0.6536 0.289 Uiso 1 1 calc GR

loop_
_atom_site_aniso_label
_atom_site_aniso_U_11
_atom_site_aniso_U_22
_atom_site_aniso_U_33
_atom_site_aniso_U_23
_atom_site_aniso_U_13
_atom_site_aniso_U_12
Cu 0.0478(3) 0.0537(3) 0.0658(3) -0.0021(2) 0.0230(2) -0.0081(2)
S12 0.0510(6) 0.0537(7) 0.0580(6) 0.0042(5) 0.0183(5) -0.0050(5)
S21 0.0637(7) 0.0836(10) 0.0540(7) -0.0025(6) 0.0178(6) -0.0272(7)
S11 0.0491(6) 0.0614(8) 0.0696(7) 0.0014(6) 0.0151(5) -0.0122(6)
S22 0.0509(6) 0.0722(9) 0.0657(7) 0.0095(6) 0.0105(6) -0.0075(6)
O22 0.0480(16) 0.078(3) 0.090(2) -0.015(2) 0.0217(16) -0.0067(17)
O12 0.0605(19) 0.088(3) 0.079(2) -0.019(2) 0.0328(18) 0.0048(19)
O11 0.074(2) 0.106(3) 0.0498(18) -0.0002(19) 0.0132(17) 0.032(2)
O21 0.068(2) 0.122(3) 0.061(2) -0.005(2) 0.0240(17) 0.040(2)
N11 0.061(2) 0.076(3) 0.0467(19) -0.005(2) 0.0256(17) -0.025(2)
N12 0.0492(17) 0.0470(19) 0.061(2) -0.001(2) 0.0281(16) -0.002(2)
C62 0.049(2) 0.052(2) 0.062(3) -0.005(2) 0.029(2) -0.0103(19)
C11 0.052(2) 0.061(3) 0.055(3) -0.009(2) 0.026(2) -0.014(2)
C12 0.046(2) 0.053(3) 0.056(2) -0.006(2) 0.024(2) 0.000(2)
C51 0.079(3) 0.106(5) 0.057(3) -0.004(3) 0.025(3) -0.045(3)
C61 0.050(2) 0.079(3) 0.050(2) -0.006(2) 0.0205(19) 0.004(3)
C52 0.071(3) 0.056(3) 0.073(3) 0.012(2) 0.040(3) 0.012(2)
C22 0.053(2) 0.053(3) 0.072(3) -0.010(2) 0.032(2) -0.011(2)
C21 0.057(3) 0.066(3) 0.061(3) -0.005(2) 0.035(2) -0.005(2)
C72 0.046(3) 0.082(4) 0.106(4) 0.001(3) 0.028(3) -0.005(3)
C41 0.077(4) 0.110(5) 0.083(4) -0.004(4) 0.030(3) -0.042(4)
C32 0.086(4) 0.048(3) 0.114(5) -0.006(3) 0.048(4) -0.004(3)
C31 0.099(4) 0.076(4) 0.075(3) -0.010(3) 0.053(3) -0.026(3)
C42 0.118(5) 0.056(3) 0.099(4) 0.007(3) 0.065(4) -0.011(3)
C82 0.090(5) 0.149(8) 0.212(9) 0.062(7) 0.108(6) 0.013(5)
C71 0.140(6) 0.131(7) 0.048(3) -0.007(4) 0.012(4) 0.031(6)
C102 0.088(4) 0.097(5) 0.154(7) 0.045(5) 0.068(5) 0.017(4)
C91 0.217(12) 0.168(11) 0.091(6) -0.062(6) -0.027(7) 0.065(9)
C81 0.207(10) 0.178(10) 0.063(4) -0.004(5) -0.008(5) 0.064(9)
C101 0.230(12) 0.226(14) 0.112(7) -0.003(8) 0.117(8) 0.003(11)
C92 0.049(3) 0.189(11) 0.237(11) -0.088(10) -0.008(5) 0.004(5)

loop_
_atom_type_symbol
_atom_type_description
_atom_type_scat_dispersion_real
_atom_type_scat_dispersion_imag
_atom_type_scat_source
C C 0.0033 0.0016 'International Tables Vol C Tables 4.2.6.8 and 6.1.1.4'
H H 0.0000 0.0000 'International Tables Vol C Tables 4.2.6.8 and 6.1.1.4'
Cu Cu 0.3201 1.2651 'International Tables Vol C Tables 4.2.6.8 and 6.1.1.4'
N N 0.0061 0.0033 'International Tables Vol C Tables 4.2.6.8 and 6.1.1.4'
O O 0.0106 0.0060 'International Tables Vol C Tables 4.2.6.8 and 6.1.1.4'
S S 0.1246 0.1234 'International Tables Vol C Tables 4.2.6.8 and 6.1.1.4'

loop_
_geom_angle_atom_site_label_1
_geom_angle_atom_site_label_2
_geom_angle_atom_site_label_3
_geom_angle
S12 Cu S21 178.01(6)
S12 Cu S11 101.47(5)
S12 Cu S22 77.92(5)
S21 Cu S11 77.95(5)
S21 Cu S22 102.69(5)
S11 Cu S22 178.82(6)
C12 S12 Cu 84.21(16)
C11 S21 Cu 83.64(16)
C11 S11 Cu 83.23(18)
C12 S22 Cu 82.99(17)
C62 O22 C72 120.6(4)
C61 O11 C71 121.5(5)
C11 N11 C51 124.2(4)
C11 N11 C21 123.6(4)
C21 N11 C51 112.1(4)
C12 N12 C52 125.1(4)
C12 N12 C22 122.0(4)
C22 N12 C52 112.9(4)
O22 C62 C22 108.5(4)
O12 C62 O22 125.9(4)
O12 C62 C22 125.6(4)
S11 C11 S21 115.1(3)
N11 C11 S21 122.1(3)
N11 C11 S11 122.8(4)
S12 C12 S22 114.7(3)
N12 C12 S12 122.9(3)
N12 C12 S22 122.4(4)
N11 C51 H51A 111.1
N11 C51 H51B 111.1
N11 C51 C41 103.3(4)
H51A C51 H51B 109.1
C41 C51 H51A 111.1
C41 C51 H51B 111.1
O11 C61 C21 109.3(4)
O21 C61 O11 125.9(4)
O21 C61 C21 124.8(4)
N12 C52 H52A 111.4
N12 C52 H52B 111.4
N12 C52 C42 102.0(4)
H52A C52 H52B 109.2
C42 C52 H52A 111.4
C42 C52 H52B 111.4
N12 C22 C62 110.4(4)
N12 C22 H22 110.1
N12 C22 C32 103.8(4)
C62 C22 H22 110.1
C62 C22 C32 112.2(4)
C32 C22 H22 110.1
N11 C21 C61 111.1(4)
N11 C21 H21 110.7
N11 C21 C31 103.2(4)
C61 C21 H21 110.7
C61 C21 C31 110.2(4)
C31 C21 H21 110.7
O22 C72 C92 100.7(6)
C82 C72 O22 109.8(5)
C82 C72 C92 111.1(7)
C102 C72 O22 110.8(5)
C102 C72 C82 111.6(7)
C102 C72 C92 112.3(8)
C51 C41 H41A 110.5
C51 C41 H41B 110.5
H41A C41 H41B 108.7
C31 C41 C51 106.1(5)
C31 C41 H41A 110.5
C31 C41 H41B 110.5
C22 C32 H32A 111.0
C22 C32 H32B 111.0
H32A C32 H32B 109.0
C42 C32 C22 103.6(5)
C42 C32 H32A 111.0
C42 C32 H32B 111.0
C21 C31 H31A 110.8
C21 C31 H31B 110.8
C41 C31 C21 104.7(5)
C41 C31 H31A 110.8
C41 C31 H31B 110.8
H31A C31 H31B 108.9
C52 C42 H42A 110.2
C52 C42 H42B 110.2
C32 C42 C52 107.7(5)
C32 C42 H42A 110.2
C32 C42 H42B 110.2
H42A C42 H42B 108.5
C72 C82 H82A 109.5
C72 C82 H82B 109.5
C72 C82 H82C 109.5
H82A C82 H82B 109.5
H82A C82 H82C 109.5
H82B C82 H82C 109.5
O11 C71 C101 107.0(6)
C91 C71 O11 109.3(9)
C91 C71 C81 113.5(9)
C91 C71 C101 115.1(11)
C81 C71 O11 99.0(6)
C81 C71 C101 111.5(10)
C72 C102 H10A 109.5
C72 C102 H10B 109.5
C72 C102 H10C 109.5
H10A C102 H10B 109.5
H10A C102 H10C 109.5
H10B C102 H10C 109.5
C71 C91 H91A 109.5
C71 C91 H91B 109.5
C71 C91 H91C 109.5
H91A C91 H91B 109.5
H91A C91 H91C 109.5
H91B C91 H91C 109.5
C71 C81 H81A 109.5
C71 C81 H81B 109.5
C71 C81 H81C 109.5
H81A C81 H81B 109.5
H81A C81 H81C 109.5
H81B C81 H81C 109.5
C71 C101 H10D 109.5
C71 C101 H10E 109.5
C71 C101 H10F 109.5
H10D C101 H10E 109.5
H10D C101 H10F 109.5
H10E C101 H10F 109.5
C72 C92 H92A 109.5
C72 C92 H92B 109.5
C72 C92 H92C 109.5
H92A C92 H92B 109.5
H92A C92 H92C 109.5
H92B C92 H92C 109.5

loop_
_geom_bond_atom_site_label_1
_geom_bond_atom_site_label_2
_geom_bond_distance
Cu S12 2.2834(12)
Cu S21 2.2856(13)
Cu S11 2.3058(14)
Cu S22 2.3128(15)
S12 C12 1.709(5)
S21 C11 1.716(5)
S11 C11 1.706(5)
S22 C12 1.723(5)
O22 C62 1.334(5)
O22 C72 1.494(7)
O12 C62 1.192(6)
O11 C61 1.333(5)
O11 C71 1.502(8)
O21 C61 1.199(6)
N11 C11 1.304(6)
N11 C51 1.477(6)
N11 C21 1.472(7)
N12 C12 1.315(6)
N12 C52 1.475(6)
N12 C22 1.464(6)
C62 C22 1.509(7)
C51 H51A 0.9800
C51 H51B 0.9800
C51 C41 1.502(8)
C61 C21 1.496(6)
C52 H52A 0.9800
C52 H52B 0.9800
C52 C42 1.526(8)
C22 H22 0.9900
C22 C32 1.530(8)
C21 H21 0.9900
C21 C31 1.532(7)
C72 C82 1.488(10)
C72 C102 1.467(9)
C72 C92 1.507(10)
C41 H41A 0.9800
C41 H41B 0.9800
C41 C31 1.490(9)
C32 H32A 0.9800
C32 H32B 0.9800
C32 C42 1.485(8)
C31 H31A 0.9800
C31 H31B 0.9800
C42 H42A 0.9800
C42 H42B 0.9800
C82 H82A 0.9700
C82 H82B 0.9700
C82 H82C 0.9700
C71 C91 1.471(14)
C71 C81 1.502(12)
C71 C101 1.541(14)
C102 H10A 0.9700
C102 H10B 0.9700
C102 H10C 0.9700
C91 H91A 0.9700
C91 H91B 0.9700
C91 H91C 0.9700
C81 H81A 0.9700
C81 H81B 0.9700
C81 H81C 0.9700
C101 H10D 0.9700
C101 H10E 0.9700
C101 H10F 0.9700
C92 H92A 0.9700
C92 H92B 0.9700
C92 H92C 0.9700
